data_4328689
loop_
_publ_author_name
'S. Chantal E. Stieber'
'Carsten Milsmann'
'Jordan M. Hoyt'
'Zo\"e R. Turner'
'Kenneth D. Finkelstein'
'Karl Wieghardt'
'Serena DeBeer'
'Paul J. Chirik'

_publ_section_title
;
 Bis(imino)pyridine Iron Dinitrogen Compounds Revisited: Differences in
 Electronic Structure Between Four- and Five-Coordinate Derivatives.
;
_journal_name_full 'Inorganic Chemistry'
_journal_page_first 3770
_journal_page_last 3785
_journal_paper_doi 10.1021/ic202750n
_journal_volume 51
_journal_year 2012
_chemical_formula_moiety 'C35 H47 Fe N5'
_chemical_formula_sum 'C35 H47 Fe N5'
_chemical_formula_weight 593.63
_chemical_name_systematic
;
 ?
;
_space_group_IT_number 14
_symmetry_cell_setting monoclinic
_symmetry_space_group_name_Hall '-P 2yn'
_symmetry_space_group_name_H-M 'P 1 21/n 1'
_atom_sites_solution_hydrogens geom
_atom_sites_solution_primary direct
_atom_sites_solution_secondary difmap
_audit_creation_method SHELXL-97
_cell_angle_alpha 90.00
_cell_angle_beta 105.8770(10)
_cell_angle_gamma 90.00
_cell_formula_units_Z 4
_cell_length_a 11.7453(8)
_cell_length_b 13.4821(9)
_cell_length_c 21.1639(14)
_cell_measurement_reflns_used 9887
_cell_measurement_temperature 100(2)
_cell_measurement_theta_max 27.44
_cell_measurement_theta_min 2.35
_cell_volume 3223.5(4)
_computing_cell_refinement 'BRUKER, APEX II SOFTWARE SUITE'
_computing_data_collection 'BRUKER, APEX II SOFTWARE SUITE'
_computing_data_reduction 'BRUKER, APEX II SOFTWARE SUITE'
_computing_molecular_graphics 'Ortep-3 for Windows (Farrugia, 1997)'
_computing_structure_refinement 'SHELXL-97 (Sheldrick, 2008)'
_computing_structure_solution 'SIR-92 (Giacovazzo, 1994)'
_diffrn_ambient_temperature 100(2)
_diffrn_measured_fraction_theta_full 0.996
_diffrn_measured_fraction_theta_max 0.996
_diffrn_measurement_device_type 'Bruker APEX-II CCD'
_diffrn_measurement_method 'phi and omega scans'
_diffrn_radiation_monochromator graphite
_diffrn_radiation_source 'fine-focus sealed tube'
_diffrn_radiation_type MoK\a
_diffrn_radiation_wavelength 0.71073
_diffrn_reflns_av_R_equivalents 0.0407
_diffrn_reflns_av_sigmaI/netI 0.0289
_diffrn_reflns_limit_h_max 15
_diffrn_reflns_limit_h_min -15
_diffrn_reflns_limit_k_max 17
_diffrn_reflns_limit_k_min -17
_diffrn_reflns_limit_l_max 26
_diffrn_reflns_limit_l_min -27
_diffrn_reflns_number 52463
_diffrn_reflns_theta_full 27.49
_diffrn_reflns_theta_max 27.49
_diffrn_reflns_theta_min 1.81
_diffrn_standards_number 0
_exptl_absorpt_coefficient_mu 0.499
_exptl_absorpt_correction_T_max 0.9852
_exptl_absorpt_correction_T_min 0.8771
_exptl_absorpt_correction_type multi-scan
_exptl_absorpt_process_details 'sadabs 2008/2'
_exptl_crystal_colour brown
_exptl_crystal_density_diffrn 1.223
_exptl_crystal_description shard
_exptl_crystal_F_000 1272
_exptl_crystal_size_max 0.27
_exptl_crystal_size_mid 0.05
_exptl_crystal_size_min 0.03
_refine_diff_density_max 0.471
_refine_diff_density_min -0.322
_refine_diff_density_rms 0.052
_refine_ls_extinction_method none
_refine_ls_goodness_of_fit_ref 1.031
_refine_ls_hydrogen_treatment constr
_refine_ls_matrix_type full
_refine_ls_number_parameters 380
_refine_ls_number_reflns 7383
_refine_ls_number_restraints 0
_refine_ls_restrained_S_all 1.031
_refine_ls_R_factor_all 0.0501
_refine_ls_R_factor_gt 0.0341
_refine_ls_shift/su_max 0.002
_refine_ls_shift/su_mean 0.000
_refine_ls_structure_factor_coef Fsqd
_refine_ls_weighting_details 'calc w=1/[\s^2^(Fo^2^)+(0.0333P)^2^+1.9039P] where P=(Fo^2^+2Fc^2^)/3'
_refine_ls_weighting_scheme calc
_refine_ls_wR_factor_gt 0.0742
_refine_ls_wR_factor_ref 0.0808
_reflns_number_gt 5940
_reflns_number_total 7383
_reflns_threshold_expression >2\s(I)
_cod_data_source_file ic202750n_si_001_2.cif
_cod_data_source_block jmh5
_cod_database_code 4328689

loop_
_symmetry_equiv_pos_as_xyz
'x, y, z'
'-x+1/2, y+1/2, -z+1/2'
'-x, -y, -z'
'x-1/2, -y-1/2, z-1/2'

loop_
_atom_site_label
_atom_site_type_symbol
_atom_site_fract_x
_atom_site_fract_y
_atom_site_fract_z
_atom_site_U_iso_or_equiv
_atom_site_adp_type
_atom_site_occupancy
_atom_site_symmetry_multiplicity
_atom_site_calc_flag
_atom_site_refinement_flags
C1 C 0.65830(13) 0.08144(12) 0.87857(8) 0.0180(3) Uani 1 1 d .
H1A H 0.6190 0.1463 0.8662 0.022 Uiso 1 1 calc R
H1B H 0.6587 0.0674 0.9245 0.022 Uiso 1 1 calc R
C2 C 0.78374(12) 0.08806(11) 0.87456(7) 0.0130(3) Uani 1 1 d .
C3 C 0.86925(12) 0.01281(11) 0.90049(7) 0.0125(3) Uani 1 1 d .
C4 C 0.85987(13) -0.07128(11) 0.93727(7) 0.0145(3) Uani 1 1 d .
H4 H 0.7874 -0.0862 0.9470 0.017 Uiso 1 1 calc R
C5 C 0.95756(13) -0.13289(11) 0.95950(7) 0.0153(3) Uani 1 1 d .
H5 H 0.9519 -0.1900 0.9847 0.018 Uiso 1 1 calc R
C6 C 1.06376(13) -0.11145(11) 0.94505(7) 0.0151(3) Uani 1 1 d .
H6 H 1.1299 -0.1545 0.9593 0.018 Uiso 1 1 calc R
C7 C 1.07150(12) -0.02585(11) 0.90940(7) 0.0131(3) Uani 1 1 d .
C8 C 1.17200(13) 0.01596(11) 0.89323(7) 0.0143(3) Uani 1 1 d .
C9 C 0.58689(14) 0.00082(13) 0.83379(9) 0.0263(4) Uani 1 1 d .
H9A H 0.5894 0.0125 0.7885 0.039 Uiso 1 1 calc R
H9B H 0.5046 0.0028 0.8359 0.039 Uiso 1 1 calc R
H9C H 0.6210 -0.0643 0.8484 0.039 Uiso 1 1 calc R
C10 C 1.29060(13) -0.03475(12) 0.91086(8) 0.0183(3) Uani 1 1 d .
H10A H 1.3097 -0.0563 0.9573 0.022 Uiso 1 1 calc R
H10B H 1.3517 0.0137 0.9070 0.022 Uiso 1 1 calc R
C11 C 1.29643(15) -0.12479(13) 0.86790(9) 0.0262(4) Uani 1 1 d .
H11A H 1.2340 -0.1719 0.8699 0.039 Uiso 1 1 calc R
H11B H 1.3739 -0.1569 0.8839 0.039 Uiso 1 1 calc R
H11C H 1.2852 -0.1032 0.8224 0.039 Uiso 1 1 calc R
C12 C 0.75650(12) 0.24867(11) 0.82214(7) 0.0132(3) Uani 1 1 d .
C13 C 0.69926(12) 0.25559(11) 0.75476(7) 0.0142(3) Uani 1 1 d .
C14 C 0.64144(13) 0.34391(12) 0.73081(8) 0.0164(3) Uani 1 1 d .
H14 H 0.6031 0.3500 0.6852 0.020 Uiso 1 1 calc R
C15 C 0.63898(13) 0.42277(11) 0.77227(8) 0.0168(3) Uani 1 1 d .
H15 H 0.6001 0.4827 0.7552 0.020 Uiso 1 1 calc R
C16 C 0.69370(13) 0.41374(11) 0.83895(8) 0.0171(3) Uani 1 1 d .
H16 H 0.6905 0.4676 0.8673 0.021 Uiso 1 1 calc R
C17 C 0.75324(13) 0.32730(11) 0.86524(8) 0.0147(3) Uani 1 1 d .
C18 C 0.70268(14) 0.17202(12) 0.70740(8) 0.0180(3) Uani 1 1 d .
H18 H 0.7445 0.1143 0.7334 0.022 Uiso 1 1 calc R
C19 C 0.57848(15) 0.13810(13) 0.66883(9) 0.0257(4) Uani 1 1 d .
H19A H 0.5334 0.1188 0.6996 0.039 Uiso 1 1 calc R
H19B H 0.5849 0.0812 0.6412 0.039 Uiso 1 1 calc R
H19C H 0.5377 0.1926 0.6411 0.039 Uiso 1 1 calc R
C20 C 0.77279(16) 0.20436(14) 0.65947(9) 0.0259(4) Uani 1 1 d .
H20A H 0.7300 0.2576 0.6312 0.039 Uiso 1 1 calc R
H20B H 0.7822 0.1477 0.6323 0.039 Uiso 1 1 calc R
H20C H 0.8510 0.2285 0.6843 0.039 Uiso 1 1 calc R
C21 C 0.81314(14) 0.32047(12) 0.93855(8) 0.0173(3) Uani 1 1 d .
H21 H 0.8542 0.2549 0.9472 0.021 Uiso 1 1 calc R
C22 C 0.72261(15) 0.32475(14) 0.97870(9) 0.0259(4) Uani 1 1 d .
H22A H 0.6807 0.3883 0.9710 0.039 Uiso 1 1 calc R
H22B H 0.7636 0.3182 1.0255 0.039 Uiso 1 1 calc R
H22C H 0.6657 0.2704 0.9653 0.039 Uiso 1 1 calc R
C23 C 0.90665(16) 0.40148(14) 0.96148(9) 0.0272(4) Uani 1 1 d .
H23A H 0.9632 0.3989 0.9350 0.041 Uiso 1 1 calc R
H23B H 0.9486 0.3908 1.0078 0.041 Uiso 1 1 calc R
H23C H 0.8680 0.4666 0.9563 0.041 Uiso 1 1 calc R
C24 C 1.24215(12) 0.15747(11) 0.84615(8) 0.0151(3) Uani 1 1 d .
C25 C 1.25945(13) 0.14404(12) 0.78349(8) 0.0168(3) Uani 1 1 d .
C26 C 1.34647(14) 0.20066(13) 0.76742(8) 0.0201(3) Uani 1 1 d .
H26 H 1.3594 0.1932 0.7253 0.024 Uiso 1 1 calc R
C27 C 1.41459(14) 0.26764(13) 0.81134(9) 0.0214(3) Uani 1 1 d .
H27 H 1.4738 0.3053 0.7994 0.026 Uiso 1 1 calc R
C28 C 1.39633(13) 0.27956(12) 0.87248(8) 0.0199(3) Uani 1 1 d .
H28 H 1.4437 0.3255 0.9025 0.024 Uiso 1 1 calc R
C29 C 1.30970(13) 0.22559(12) 0.89120(8) 0.0164(3) Uani 1 1 d .
C30 C 1.18294(14) 0.07232(13) 0.73453(8) 0.0209(3) Uani 1 1 d .
H30 H 1.1658 0.0143 0.7599 0.025 Uiso 1 1 calc R
C31 C 1.24279(19) 0.03283(18) 0.68439(11) 0.0433(6) Uani 1 1 d .
H31A H 1.2536 0.0871 0.6557 0.065 Uiso 1 1 calc R
H31B H 1.1933 -0.0189 0.6579 0.065 Uiso 1 1 calc R
H31C H 1.3201 0.0048 0.7072 0.065 Uiso 1 1 calc R
C32 C 1.06472(17) 0.12118(15) 0.70051(11) 0.0356(5) Uani 1 1 d .
H32A H 1.0233 0.1387 0.7333 0.053 Uiso 1 1 calc R
H32B H 1.0161 0.0749 0.6686 0.053 Uiso 1 1 calc R
H32C H 1.0789 0.1813 0.6778 0.053 Uiso 1 1 calc R
C33 C 1.29162(14) 0.24131(13) 0.95890(8) 0.0206(3) Uani 1 1 d .
H33 H 1.2216 0.2010 0.9615 0.025 Uiso 1 1 calc R
C34 C 1.39876(15) 0.20523(14) 1.01304(9) 0.0274(4) Uani 1 1 d .
H34A H 1.4125 0.1348 1.0063 0.041 Uiso 1 1 calc R
H34B H 1.3835 0.2142 1.0560 0.041 Uiso 1 1 calc R
H34C H 1.4688 0.2436 1.0115 0.041 Uiso 1 1 calc R
C35 C 1.26534(17) 0.35005(14) 0.97041(9) 0.0306(4) Uani 1 1 d .
H35A H 1.3359 0.3902 0.9729 0.046 Uiso 1 1 calc R
H35B H 1.2434 0.3559 1.0117 0.046 Uiso 1 1 calc R
H35C H 1.1999 0.3736 0.9340 0.046 Uiso 1 1 calc R
N1 N 0.82800(10) 0.16272(9) 0.84663(6) 0.0129(3) Uani 1 1 d .
N2 N 0.97492(10) 0.03492(9) 0.88776(6) 0.0119(2) Uani 1 1 d .
N3 N 1.14829(10) 0.10395(10) 0.86288(6) 0.0145(3) Uani 1 1 d .
N4 N 1.01171(11) 0.27864(10) 0.82425(7) 0.0199(3) Uani 1 1 d .
N5 N 1.02413(14) 0.35785(12) 0.81304(9) 0.0332(4) Uani 1 1 d .
Fe1 Fe 0.988640(18) 0.150213(16) 0.843700(11) 0.01240(6) Uani 1 1 d .

loop_
_atom_site_aniso_label
_atom_site_aniso_U_11
_atom_site_aniso_U_22
_atom_site_aniso_U_33
_atom_site_aniso_U_23
_atom_site_aniso_U_13
_atom_site_aniso_U_12
C1 0.0153(7) 0.0170(8) 0.0234(9) 0.0035(7) 0.0079(6) 0.0001(6)
C2 0.0149(7) 0.0128(7) 0.0109(7) -0.0016(6) 0.0031(5) -0.0018(5)
C3 0.0145(7) 0.0135(7) 0.0092(7) -0.0021(6) 0.0028(5) -0.0022(5)
C4 0.0171(7) 0.0142(7) 0.0125(8) -0.0006(6) 0.0046(6) -0.0027(6)
C5 0.0222(7) 0.0120(7) 0.0110(7) 0.0012(6) 0.0033(6) -0.0015(6)
C6 0.0175(7) 0.0131(7) 0.0126(8) 0.0010(6) 0.0007(6) 0.0020(6)
C7 0.0145(7) 0.0131(7) 0.0104(7) -0.0011(6) 0.0011(5) 0.0011(5)
C8 0.0159(7) 0.0146(7) 0.0119(7) 0.0002(6) 0.0026(6) 0.0018(6)
C9 0.0176(8) 0.0268(9) 0.0323(10) 0.0026(8) 0.0033(7) -0.0058(7)
C10 0.0147(7) 0.0186(8) 0.0203(8) 0.0026(7) 0.0028(6) 0.0030(6)
C11 0.0254(8) 0.0249(9) 0.0284(10) -0.0007(7) 0.0077(7) 0.0085(7)
C12 0.0116(6) 0.0119(7) 0.0164(8) 0.0031(6) 0.0045(6) -0.0006(5)
C13 0.0136(7) 0.0146(7) 0.0155(8) 0.0010(6) 0.0056(6) -0.0001(6)
C14 0.0170(7) 0.0179(8) 0.0147(8) 0.0044(6) 0.0050(6) 0.0015(6)
C15 0.0163(7) 0.0122(7) 0.0217(8) 0.0043(6) 0.0048(6) 0.0019(6)
C16 0.0180(7) 0.0128(7) 0.0207(8) -0.0022(6) 0.0053(6) -0.0006(6)
C17 0.0137(7) 0.0138(7) 0.0164(8) 0.0008(6) 0.0038(6) -0.0024(5)
C18 0.0223(8) 0.0170(8) 0.0151(8) 0.0014(6) 0.0054(6) 0.0045(6)
C19 0.0278(9) 0.0247(9) 0.0233(9) -0.0055(7) 0.0049(7) -0.0008(7)
C20 0.0301(9) 0.0284(10) 0.0229(9) 0.0015(7) 0.0135(7) 0.0084(7)
C21 0.0196(7) 0.0150(8) 0.0153(8) -0.0012(6) 0.0015(6) 0.0009(6)
C22 0.0282(9) 0.0313(10) 0.0186(9) 0.0019(7) 0.0071(7) 0.0016(7)
C23 0.0271(9) 0.0284(10) 0.0222(9) -0.0053(8) -0.0001(7) -0.0078(7)
C24 0.0122(6) 0.0147(7) 0.0192(8) 0.0040(6) 0.0056(6) 0.0027(6)
C25 0.0144(7) 0.0167(8) 0.0190(8) 0.0023(6) 0.0040(6) 0.0035(6)
C26 0.0192(7) 0.0238(9) 0.0199(9) 0.0039(7) 0.0098(6) 0.0033(6)
C27 0.0151(7) 0.0234(9) 0.0276(9) 0.0048(7) 0.0091(6) -0.0023(6)
C28 0.0157(7) 0.0207(8) 0.0228(9) 0.0008(7) 0.0044(6) -0.0020(6)
C29 0.0137(7) 0.0183(8) 0.0177(8) 0.0034(6) 0.0049(6) 0.0028(6)
C30 0.0218(8) 0.0205(8) 0.0210(9) -0.0001(7) 0.0068(7) -0.0013(6)
C31 0.0429(12) 0.0537(14) 0.0393(13) -0.0241(11) 0.0213(10) -0.0148(10)
C32 0.0288(9) 0.0302(10) 0.0394(12) 0.0027(9) -0.0047(8) -0.0043(8)
C33 0.0183(7) 0.0251(9) 0.0186(9) 0.0003(7) 0.0056(6) -0.0028(6)
C34 0.0276(9) 0.0328(10) 0.0211(9) 0.0036(8) 0.0055(7) 0.0000(8)
C35 0.0386(10) 0.0311(10) 0.0232(10) -0.0020(8) 0.0102(8) 0.0067(8)
N1 0.0131(6) 0.0123(6) 0.0127(6) 0.0005(5) 0.0025(5) 0.0007(5)
N2 0.0136(6) 0.0113(6) 0.0101(6) -0.0003(5) 0.0021(5) -0.0008(5)
N3 0.0129(6) 0.0155(6) 0.0157(7) 0.0011(5) 0.0049(5) 0.0000(5)
N4 0.0145(6) 0.0201(7) 0.0256(8) 0.0061(6) 0.0064(5) 0.0005(5)
N5 0.0284(8) 0.0226(8) 0.0481(11) 0.0120(7) 0.0098(7) -0.0015(6)
Fe1 0.01165(10) 0.01183(11) 0.01408(12) 0.00317(9) 0.00411(8) 0.00059(8)

loop_
_atom_type_symbol
_atom_type_description
_atom_type_scat_dispersion_real
_atom_type_scat_dispersion_imag
_atom_type_scat_source
C C 0.0033 0.0016 'International Tables Vol C Tables 4.2.6.8 and 6.1.1.4'
H H 0.0000 0.0000 'International Tables Vol C Tables 4.2.6.8 and 6.1.1.4'
N N 0.0061 0.0033 'International Tables Vol C Tables 4.2.6.8 and 6.1.1.4'
Fe Fe 0.3463 0.8444 'International Tables Vol C Tables 4.2.6.8 and 6.1.1.4'

loop_
_geom_angle_atom_site_label_1
_geom_angle_atom_site_label_2
_geom_angle_atom_site_label_3
_geom_angle
C2 C1 C9 112.75(13)
C2 C1 H1A 109.0
C9 C1 H1A 109.0
C2 C1 H1B 109.0
C9 C1 H1B 109.0
H1A C1 H1B 107.8
N1 C2 C3 112.70(12)
N1 C2 C1 125.02(13)
C3 C2 C1 122.29(13)
N2 C3 C4 119.94(13)
N2 C3 C2 110.43(13)
C4 C3 C2 129.55(13)
C5 C4 C3 119.34(13)
C5 C4 H4 120.3
C3 C4 H4 120.3
C4 C5 C6 120.49(14)
C4 C5 H5 119.8
C6 C5 H5 119.8
C5 C6 C7 119.00(14)
C5 C6 H6 120.5
C7 C6 H6 120.5
N2 C7 C6 120.26(13)
N2 C7 C8 110.22(13)
C6 C7 C8 129.41(14)
N3 C8 C7 112.70(13)
N3 C8 C10 125.28(13)
C7 C8 C10 122.00(14)
C1 C9 H9A 109.5
C1 C9 H9B 109.5
H9A C9 H9B 109.5
C1 C9 H9C 109.5
H9A C9 H9C 109.5
H9B C9 H9C 109.5
C8 C10 C11 113.72(13)
C8 C10 H10A 108.8
C11 C10 H10A 108.8
C8 C10 H10B 108.8
C11 C10 H10B 108.8
H10A C10 H10B 107.7
C10 C11 H11A 109.5
C10 C11 H11B 109.5
H11A C11 H11B 109.5
C10 C11 H11C 109.5
H11A C11 H11C 109.5
H11B C11 H11C 109.5
C13 C12 C17 121.23(14)
C13 C12 N1 119.26(13)
C17 C12 N1 119.31(13)
C14 C13 C12 118.43(14)
C14 C13 C18 119.50(14)
C12 C13 C18 122.03(13)
C15 C14 C13 121.18(14)
C15 C14 H14 119.4
C13 C14 H14 119.4
C14 C15 C16 119.58(14)
C14 C15 H15 120.2
C16 C15 H15 120.2
C15 C16 C17 121.45(15)
C15 C16 H16 119.3
C17 C16 H16 119.3
C16 C17 C12 118.11(14)
C16 C17 C21 119.95(14)
C12 C17 C21 121.94(13)
C13 C18 C19 112.34(13)
C13 C18 C20 110.00(13)
C19 C18 C20 109.71(14)
C13 C18 H18 108.2
C19 C18 H18 108.2
C20 C18 H18 108.2
C18 C19 H19A 109.5
C18 C19 H19B 109.5
H19A C19 H19B 109.5
C18 C19 H19C 109.5
H19A C19 H19C 109.5
H19B C19 H19C 109.5
C18 C20 H20A 109.5
C18 C20 H20B 109.5
H20A C20 H20B 109.5
C18 C20 H20C 109.5
H20A C20 H20C 109.5
H20B C20 H20C 109.5
C17 C21 C23 111.82(13)
C17 C21 C22 111.45(13)
C23 C21 C22 110.11(14)
C17 C21 H21 107.8
C23 C21 H21 107.8
C22 C21 H21 107.8
C21 C22 H22A 109.5
C21 C22 H22B 109.5
H22A C22 H22B 109.5
C21 C22 H22C 109.5
H22A C22 H22C 109.5
H22B C22 H22C 109.5
C21 C23 H23A 109.5
C21 C23 H23B 109.5
H23A C23 H23B 109.5
C21 C23 H23C 109.5
H23A C23 H23C 109.5
H23B C23 H23C 109.5
C29 C24 C25 121.61(14)
C29 C24 N3 119.30(13)
C25 C24 N3 119.00(14)
C26 C25 C24 117.73(15)
C26 C25 C30 121.33(14)
C24 C25 C30 120.92(14)
C27 C26 C25 121.52(15)
C27 C26 H26 119.2
C25 C26 H26 119.2
C28 C27 C26 119.83(15)
C28 C27 H27 120.1
C26 C27 H27 120.1
C27 C28 C29 121.30(15)
C27 C28 H28 119.4
C29 C28 H28 119.4
C28 C29 C24 118.01(14)
C28 C29 C33 119.77(14)
C24 C29 C33 122.22(14)
C25 C30 C31 113.51(14)
C25 C30 C32 109.81(14)
C31 C30 C32 110.87(17)
C25 C30 H30 107.5
C31 C30 H30 107.5
C32 C30 H30 107.5
C30 C31 H31A 109.5
C30 C31 H31B 109.5
H31A C31 H31B 109.5
C30 C31 H31C 109.5
H31A C31 H31C 109.5
H31B C31 H31C 109.5
C30 C32 H32A 109.5
C30 C32 H32B 109.5
H32A C32 H32B 109.5
C30 C32 H32C 109.5
H32A C32 H32C 109.5
H32B C32 H32C 109.5
C29 C33 C34 111.28(13)
C29 C33 C35 111.71(14)
C34 C33 C35 110.20(15)
C29 C33 H33 107.8
C34 C33 H33 107.8
C35 C33 H33 107.8
C33 C34 H34A 109.5
C33 C34 H34B 109.5
H34A C34 H34B 109.5
C33 C34 H34C 109.5
H34A C34 H34C 109.5
H34B C34 H34C 109.5
C33 C35 H35A 109.5
C33 C35 H35B 109.5
H35A C35 H35B 109.5
C33 C35 H35C 109.5
H35A C35 H35C 109.5
H35B C35 H35C 109.5
C2 N1 C12 120.23(12)
C2 N1 Fe1 116.92(10)
C12 N1 Fe1 122.83(9)
C7 N2 C3 120.93(13)
C7 N2 Fe1 119.59(10)
C3 N2 Fe1 119.44(10)
C8 N3 C24 119.22(12)
C8 N3 Fe1 116.96(10)
C24 N3 Fe1 123.82(10)
N5 N4 Fe1 178.50(15)
N4 Fe1 N2 163.29(6)
N4 Fe1 N3 99.24(6)
N2 Fe1 N3 80.43(5)
N4 Fe1 N1 97.64(6)
N2 Fe1 N1 80.46(5)
N3 Fe1 N1 160.27(5)

loop_
_geom_bond_atom_site_label_1
_geom_bond_atom_site_label_2
_geom_bond_distance
C1 C2 1.5014(19)
C1 C9 1.532(2)
C1 H1A 0.9900
C1 H1B 0.9900
C2 N1 1.3420(19)
C2 C3 1.427(2)
C3 N2 1.3728(18)
C3 C4 1.397(2)
C4 C5 1.390(2)
C4 H4 0.9500
C5 C6 1.393(2)
C5 H5 0.9500
C6 C7 1.395(2)
C6 H6 0.9500
C7 N2 1.3724(18)
C7 C8 1.431(2)
C8 N3 1.341(2)
C8 C10 1.504(2)
C9 H9A 0.9800
C9 H9B 0.9800
C9 H9C 0.9800
C10 C11 1.529(2)
C10 H10A 0.9900
C10 H10B 0.9900
C11 H11A 0.9800
C11 H11B 0.9800
C11 H11C 0.9800
C12 C13 1.404(2)
C12 C17 1.406(2)
C12 N1 1.4417(18)
C13 C14 1.396(2)
C13 C18 1.516(2)
C14 C15 1.384(2)
C14 H14 0.9500
C15 C16 1.387(2)
C15 H15 0.9500
C16 C17 1.394(2)
C16 H16 0.9500
C17 C21 1.521(2)
C18 C19 1.534(2)
C18 C20 1.534(2)
C18 H18 1.0000
C19 H19A 0.9800
C19 H19B 0.9800
C19 H19C 0.9800
C20 H20A 0.9800
C20 H20B 0.9800
C20 H20C 0.9800
C21 C23 1.531(2)
C21 C22 1.533(2)
C21 H21 1.0000
C22 H22A 0.9800
C22 H22B 0.9800
C22 H22C 0.9800
C23 H23A 0.9800
C23 H23B 0.9800
C23 H23C 0.9800
C24 C29 1.403(2)
C24 C25 1.407(2)
C24 N3 1.4405(18)
C25 C26 1.390(2)
C25 C30 1.519(2)
C26 C27 1.383(2)
C26 H26 0.9500
C27 C28 1.378(2)
C27 H27 0.9500
C28 C29 1.394(2)
C28 H28 0.9500
C29 C33 1.520(2)
C30 C31 1.520(2)
C30 C32 1.528(2)
C30 H30 1.0000
C31 H31A 0.9800
C31 H31B 0.9800
C31 H31C 0.9800
C32 H32A 0.9800
C32 H32B 0.9800
C32 H32C 0.9800
C33 C34 1.531(2)
C33 C35 1.531(2)
C33 H33 1.0000
C34 H34A 0.9800
C34 H34B 0.9800
C34 H34C 0.9800
C35 H35A 0.9800
C35 H35B 0.9800
C35 H35C 0.9800
N1 Fe1 1.9121(12)
N2 Fe1 1.8423(12)
N3 Fe1 1.9114(12)
N4 N5 1.112(2)
N4 Fe1 1.8171(14)

loop_
_geom_torsion_atom_site_label_1
_geom_torsion_atom_site_label_2
_geom_torsion_atom_site_label_3
_geom_torsion_atom_site_label_4
_geom_torsion
C9 C1 C2 N1 109.33(17)
C9 C1 C2 C3 -70.17(19)
N1 C2 C3 N2 -2.27(18)
C1 C2 C3 N2 177.29(13)
N1 C2 C3 C4 174.32(15)
C1 C2 C3 C4 -6.1(2)
N2 C3 C4 C5 -1.3(2)
C2 C3 C4 C5 -177.60(15)
C3 C4 C5 C6 -0.3(2)
C4 C5 C6 C7 1.6(2)
C5 C6 C7 N2 -1.4(2)
C5 C6 C7 C8 174.42(15)
N2 C7 C8 N3 1.55(18)
C6 C7 C8 N3 -174.62(15)
N2 C7 C8 C10 -179.90(13)
C6 C7 C8 C10 3.9(3)
N3 C8 C10 C11 -107.29(18)
C7 C8 C10 C11 74.35(19)
C17 C12 C13 C14 1.9(2)
N1 C12 C13 C14 -172.94(13)
C17 C12 C13 C18 179.43(13)
N1 C12 C13 C18 4.6(2)
C12 C13 C14 C15 -0.7(2)
C18 C13 C14 C15 -178.36(14)
C13 C14 C15 C16 -0.7(2)
C14 C15 C16 C17 1.1(2)
C15 C16 C17 C12 0.0(2)
C15 C16 C17 C21 179.45(14)
C13 C12 C17 C16 -1.5(2)
N1 C12 C17 C16 173.31(13)
C13 C12 C17 C21 179.04(13)
N1 C12 C17 C21 -6.2(2)
C14 C13 C18 C19 -58.26(19)
C12 C13 C18 C19 124.21(16)
C14 C13 C18 C20 64.26(18)
C12 C13 C18 C20 -113.27(16)
C16 C17 C21 C23 -58.73(19)
C12 C17 C21 C23 120.72(16)
C16 C17 C21 C22 64.99(18)
C12 C17 C21 C22 -115.55(16)
C29 C24 C25 C26 0.1(2)
N3 C24 C25 C26 176.58(14)
C29 C24 C25 C30 -178.07(14)
N3 C24 C25 C30 -1.6(2)
C24 C25 C26 C27 0.4(2)
C30 C25 C26 C27 178.57(15)
C25 C26 C27 C28 -0.3(2)
C26 C27 C28 C29 -0.3(2)
C27 C28 C29 C24 0.8(2)
C27 C28 C29 C33 -179.58(15)
C25 C24 C29 C28 -0.7(2)
N3 C24 C29 C28 -177.13(14)
C25 C24 C29 C33 179.66(14)
N3 C24 C29 C33 3.2(2)
C26 C25 C30 C31 27.1(2)
C24 C25 C30 C31 -154.71(17)
C26 C25 C30 C32 -97.58(18)
C24 C25 C30 C32 80.56(19)
C28 C29 C33 C34 -67.0(2)
C24 C29 C33 C34 112.63(17)
C28 C29 C33 C35 56.6(2)
C24 C29 C33 C35 -123.74(17)
C3 C2 N1 C12 -175.45(13)
C1 C2 N1 C12 5.0(2)
C3 C2 N1 Fe1 2.82(16)
C1 C2 N1 Fe1 -176.73(12)
C13 C12 N1 C2 -98.84(17)
C17 C12 N1 C2 86.25(17)
C13 C12 N1 Fe1 83.00(15)
C17 C12 N1 Fe1 -91.91(15)
C6 C7 N2 C3 -0.2(2)
C8 C7 N2 C3 -176.75(13)
C6 C7 N2 Fe1 177.51(11)
C8 C7 N2 Fe1 0.94(16)
C4 C3 N2 C7 1.5(2)
C2 C3 N2 C7 178.50(13)
C4 C3 N2 Fe1 -176.15(11)
C2 C3 N2 Fe1 0.81(16)
C7 C8 N3 C24 177.20(13)
C10 C8 N3 C24 -1.3(2)
C7 C8 N3 Fe1 -3.34(17)
C10 C8 N3 Fe1 178.17(12)
C29 C24 N3 C8 -90.75(18)
C25 C24 N3 C8 92.72(17)
C29 C24 N3 Fe1 89.83(16)
C25 C24 N3 Fe1 -86.70(16)
C7 N2 Fe1 N4 -92.4(2)
C3 N2 Fe1 N4 85.3(2)
C7 N2 Fe1 N3 -2.14(11)
C3 N2 Fe1 N3 175.58(12)
C7 N2 Fe1 N1 -177.20(12)
C3 N2 Fe1 N1 0.51(11)
C8 N3 Fe1 N4 166.11(11)
C24 N3 Fe1 N4 -14.46(13)
C8 N3 Fe1 N2 3.04(11)
C24 N3 Fe1 N2 -177.52(13)
C8 N3 Fe1 N1 17.6(2)
C24 N3 Fe1 N1 -162.97(14)
C2 N1 Fe1 N4 -165.10(11)
C12 N1 Fe1 N4 13.12(12)
C2 N1 Fe1 N2 -1.89(11)
C12 N1 Fe1 N2 176.33(12)
C2 N1 Fe1 N3 -16.4(2)
C12 N1 Fe1 N3 161.77(15)
